data_7003431
loop_
_publ_author_name
'Kermagoret, Anthony'
'Braunstein, Pierre'

_publ_section_title
;
 Synthesis of nickel complexes with bidentate N,O-type ligands and
 application in the catalytic oligomerization of ethylene
;
_journal_issue 12
_journal_name_full 'Dalton Transactions'
_journal_page_first 1564
_journal_page_last 1573
_journal_paper_doi 10.1039/b716111e
_journal_year 2008
_chemical_formula_moiety 'C27 H34 Cl10 N4 Ni2 O4'
_chemical_formula_sum 'C27 H34 Cl10 N4 Ni2 O4'
_chemical_formula_weight 950.50
_chemical_name_systematic
;
?
;
_space_group_IT_number 2
_symmetry_cell_setting triclinic
_symmetry_space_group_name_Hall '-P 1'
_symmetry_space_group_name_H-M 'P -1'
_atom_sites_solution_hydrogens geom
_atom_sites_solution_primary direct
_atom_sites_solution_secondary difmap
_audit_creation_method SHELXL-97
_cell_angle_alpha 89.1500(10)
_cell_angle_beta 77.9500(10)
_cell_angle_gamma 74.3000(10)
_cell_formula_units_Z 2
_cell_length_a 10.2260(2)
_cell_length_b 11.5260(2)
_cell_length_c 17.0800(5)
_cell_measurement_reflns_used 13705
_cell_measurement_temperature 173(2)
_cell_measurement_theta_max 30.034
_cell_measurement_theta_min 0.998
_cell_volume 1893.47(8)
_computing_cell_refinement 'Denzo (Nonius B.V., 1998)'
_computing_data_collection 'Collect (Nonius B.V., 1998)'
_computing_data_reduction 'Denzo (Nonius B.V., 1998)'
_computing_molecular_graphics 'PLATON 98 (Spek, 1998)'
_computing_publication_material 'SHELXL-97 (Sheldrick, 1997)'
_computing_structure_refinement 'SHELXL-97 (Sheldrick, 1997)'
_computing_structure_solution 'SHELXS-97 (Sheldrick, 1997)'
_diffrn_ambient_temperature 173(2)
_diffrn_measured_fraction_theta_full 0.996
_diffrn_measured_fraction_theta_max 0.996
_diffrn_measurement_device_type KappaCCD
_diffrn_measurement_method '\p scans'
_diffrn_radiation_monochromator graphite
_diffrn_radiation_source 'fine-focus sealed tube'
_diffrn_radiation_type MoK\a
_diffrn_radiation_wavelength 0.71070
_diffrn_reflns_av_R_equivalents 0.0637
_diffrn_reflns_av_sigmaI/netI 0.0971
_diffrn_reflns_limit_h_max 14
_diffrn_reflns_limit_h_min -13
_diffrn_reflns_limit_k_max 16
_diffrn_reflns_limit_k_min -16
_diffrn_reflns_limit_l_max 22
_diffrn_reflns_limit_l_min -24
_diffrn_reflns_number 25759
_diffrn_reflns_theta_full 29.99
_diffrn_reflns_theta_max 29.99
_diffrn_reflns_theta_min 1.22
_exptl_absorpt_coefficient_mu 1.739
_exptl_absorpt_correction_type none
_exptl_crystal_colour green
_exptl_crystal_density_diffrn 1.667
_exptl_crystal_density_method 'not measured'
_exptl_crystal_description prism
_exptl_crystal_F_000 964
_exptl_crystal_size_max 0.10
_exptl_crystal_size_mid 0.10
_exptl_crystal_size_min 0.10
_refine_diff_density_max 2.076
_refine_diff_density_min -2.240
_refine_diff_density_rms 0.191
_refine_ls_extinction_method none
_refine_ls_goodness_of_fit_ref 0.932
_refine_ls_hydrogen_treatment constr
_refine_ls_matrix_type full
_refine_ls_number_parameters 424
_refine_ls_number_reflns 10998
_refine_ls_number_restraints 1
_refine_ls_restrained_S_all 0.932
_refine_ls_R_factor_all 0.1362
_refine_ls_R_factor_gt 0.0855
_refine_ls_shift/su_max 0.000
_refine_ls_shift/su_mean 0.000
_refine_ls_structure_factor_coef Fsqd
_refine_ls_weighting_details 'calc w=1/[\s^2^(Fo^2^)+(0.0800P)^2^+20.0000P] where P=(Fo^2^+2Fc^2^)/3'
_refine_ls_weighting_scheme calc
_refine_ls_wR_factor_gt 0.2018
_refine_ls_wR_factor_ref 0.2302
_reflns_number_gt 6976
_reflns_number_total 10998
_reflns_threshold_expression >2sigma(I)
_cod_data_source_file b716111e.txt
_cod_data_source_block 2
_cod_original_cell_volume 1893.47(7)
_cod_original_sg_symbol_H-M P-1
_cod_database_code 7003431

loop_
_symmetry_equiv_pos_as_xyz
'x, y, z'
'-x, -y, -z'

loop_
_atom_site_label
_atom_site_type_symbol
_atom_site_fract_x
_atom_site_fract_y
_atom_site_fract_z
_atom_site_U_iso_or_equiv
_atom_site_adp_type
_atom_site_occupancy
_atom_site_symmetry_multiplicity
_atom_site_calc_flag
_atom_site_refinement_flags
_atom_site_disorder_assembly
_atom_site_disorder_group
Ni1 Ni 0.05482(7) 0.62822(6) 0.01909(4) 0.02199(17) Uani 1 1 d . . .
Ni2 Ni 0.42302(7) 0.94112(6) 0.43232(4) 0.02119(17) Uani 1 1 d . . .
Cl1 Cl -0.16203(14) 0.57707(12) 0.03343(9) 0.0269(3) Uani 1 1 d . . .
Cl3 Cl 0.65549(13) 0.92845(12) 0.44838(8) 0.0255(3) Uani 1 1 d . . .
Cl2 Cl 0.12284(18) 0.34667(14) 0.20570(9) 0.0370(4) Uani 1 1 d . . .
Cl4 Cl 0.60320(18) 1.25159(15) 0.33374(9) 0.0364(4) Uani 1 1 d . . .
Cl5 Cl 0.4305(5) 1.0190(4) 0.1013(3) 0.1431(18) Uani 1 1 d . . .
Cl6 Cl 0.1808(5) 0.9430(4) 0.1390(3) 0.1388(16) Uani 1 1 d . . .
Cl7 Cl 0.2534(6) 0.5167(5) 0.4053(3) 0.1469(18) Uani 1 1 d . . .
Cl8 Cl 0.2760(6) 0.6484(5) 0.2661(3) 0.1379(16) Uani 1 1 d . . .
Cl9 Cl 0.1952(4) 0.5942(4) 0.6066(4) 0.156(2) Uani 1 1 d D . .
Cl10 Cl 0.1151(3) 0.3658(2) 0.58340(15) 0.0812(8) Uani 1 1 d . . .
O1 O 0.0429(4) 0.7016(4) -0.0909(2) 0.0292(9) Uani 1 1 d . . .
HO1 H -0.0179 0.7078 -0.1183 0.044 Uiso 1 1 calc . . .
O2 O 0.4042(4) 0.7879(4) 0.4929(2) 0.0290(9) Uani 1 1 d . . .
HO2 H 0.3873 0.7803 0.5427 0.043 Uiso 1 1 calc . . .
O3 O 0.0818(5) 0.5865(4) 0.1333(3) 0.0347(10) Uani 1 1 d . . .
HO3 H 0.1128 0.5188 0.1515 0.052 Uiso 1 1 calc . . .
O4 O 0.4189(4) 1.0835(4) 0.3565(3) 0.0285(9) Uani 1 1 d . . .
HO4 H 0.4768 1.1244 0.3497 0.043 Uiso 1 1 calc . . .
N1 N 0.2458(5) 0.6625(4) -0.0163(3) 0.0246(10) Uani 1 1 d . . .
N2 N -0.0502(5) 0.7887(4) 0.0830(3) 0.0288(10) Uani 1 1 d . . .
N3 N 0.5008(5) 0.8091(5) 0.3424(3) 0.0293(11) Uani 1 1 d . . .
N4 N 0.2259(5) 0.9777(4) 0.4087(3) 0.0255(10) Uani 1 1 d . . .
C1 C 0.1746(7) 0.6929(7) -0.1432(4) 0.0426(17) Uani 1 1 d . . .
H1A H 0.1690 0.7656 -0.1753 0.051 Uiso 1 1 calc . . .
H1B H 0.2003 0.6214 -0.1804 0.051 Uiso 1 1 calc . . .
C2 C 0.2831(6) 0.6818(5) -0.0937(4) 0.0305(13) Uani 1 1 d . . .
C3 C 0.4158(7) 0.6890(7) -0.1279(4) 0.0406(16) Uani 1 1 d . . .
H3 H 0.4401 0.7028 -0.1833 0.049 Uiso 1 1 calc . . .
C4 C 0.5120(7) 0.6762(7) -0.0807(5) 0.0436(17) Uani 1 1 d . . .
H4 H 0.6041 0.6790 -0.1034 0.052 Uiso 1 1 calc . . .
C5 C 0.4732(7) 0.6594(7) -0.0005(5) 0.0436(17) Uani 1 1 d . . .
H5 H 0.5373 0.6523 0.0335 0.052 Uiso 1 1 calc . . .
C6 C 0.3395(7) 0.6529(6) 0.0300(4) 0.0353(14) Uani 1 1 d . . .
H6 H 0.3126 0.6413 0.0856 0.042 Uiso 1 1 calc . . .
C7 C -0.0218(11) 0.6625(8) 0.1948(5) 0.063(3) Uani 1 1 d . . .
H7A H 0.0194 0.6723 0.2410 0.076 Uiso 1 1 calc . . .
H7B H -0.0984 0.6248 0.2135 0.076 Uiso 1 1 calc . . .
C8 C -0.0774(8) 0.7832(6) 0.1626(4) 0.0406(16) Uani 1 1 d . . .
C9 C -0.1575(9) 0.8819(7) 0.2130(5) 0.051(2) Uani 1 1 d . . .
H9 H -0.1736 0.8758 0.2695 0.062 Uiso 1 1 calc . . .
C10 C -0.2128(8) 0.9880(7) 0.1797(6) 0.053(2) Uani 1 1 d . . .
H10 H -0.2673 1.0569 0.2128 0.063 Uiso 1 1 calc . . .
C11 C -0.1883(9) 0.9928(7) 0.0984(6) 0.057(2) Uani 1 1 d . . .
H11 H -0.2281 1.0649 0.0742 0.068 Uiso 1 1 calc . . .
C12 C -0.1055(8) 0.8931(6) 0.0510(5) 0.0442(17) Uani 1 1 d . . .
H12 H -0.0872 0.8984 -0.0056 0.053 Uiso 1 1 calc . . .
C13 C 0.4972(10) 0.6797(6) 0.4546(5) 0.053(2) Uani 1 1 d . . .
H13A H 0.4556 0.6116 0.4671 0.064 Uiso 1 1 calc . . .
H13B H 0.5850 0.6616 0.4740 0.064 Uiso 1 1 calc . . .
C14 C 0.5255(10) 0.6958(7) 0.3661(5) 0.056(2) Uani 1 1 d . . .
C15 C 0.5760(19) 0.5993(8) 0.3104(7) 0.128(7) Uani 1 1 d . . .
H15 H 0.5934 0.5186 0.3271 0.154 Uiso 1 1 calc . . .
C16 C 0.600(2) 0.6236(10) 0.2302(7) 0.146(8) Uani 1 1 d . . .
H16 H 0.6319 0.5587 0.1912 0.175 Uiso 1 1 calc . . .
C17 C 0.5794(14) 0.7393(9) 0.2058(5) 0.082(4) Uani 1 1 d . . .
H17 H 0.5996 0.7564 0.1507 0.098 Uiso 1 1 calc . . .
C18 C 0.5279(8) 0.8296(6) 0.2646(4) 0.0412(16) Uani 1 1 d . . .
H18 H 0.5108 0.9109 0.2489 0.049 Uiso 1 1 calc . . .
C19 C 0.2817(7) 1.1623(6) 0.3650(4) 0.0340(14) Uani 1 1 d . . .
H19A H 0.2738 1.2092 0.3164 0.041 Uiso 1 1 calc . . .
H19B H 0.2605 1.2195 0.4116 0.041 Uiso 1 1 calc . . .
C20 C 0.1816(6) 1.0848(6) 0.3773(4) 0.0290(12) Uani 1 1 d . . .
C21 C 0.0517(7) 1.1226(7) 0.3581(5) 0.0410(16) Uani 1 1 d . . .
H21 H 0.0223 1.1990 0.3360 0.049 Uiso 1 1 calc . . .
C22 C -0.0340(7) 1.0466(8) 0.3717(4) 0.0437(17) Uani 1 1 d . . .
H22 H -0.1242 1.0706 0.3602 0.052 Uiso 1 1 calc . . .
C23 C 0.0137(7) 0.9356(7) 0.4024(4) 0.0388(15) Uani 1 1 d . . .
H23 H -0.0425 0.8811 0.4108 0.047 Uiso 1 1 calc . . .
C24 C 0.1427(6) 0.9042(6) 0.4207(4) 0.0311(13) Uani 1 1 d . . .
H24 H 0.1742 0.8280 0.4426 0.037 Uiso 1 1 calc . . .
C25 C 0.2664(15) 1.0352(16) 0.1553(16) 0.178(10) Uani 1 1 d . . .
H25A H 0.2712 1.0318 0.2126 0.213 Uiso 1 1 calc . . .
H25B H 0.2105 1.1175 0.1473 0.213 Uiso 1 1 calc . . .
C26 C 0.264(3) 0.5307(19) 0.3289(16) 0.256(17) Uani 1 1 d . . .
H26A H 0.1830 0.5072 0.3177 0.308 Uiso 1 1 calc . . .
H26B H 0.3461 0.4644 0.3045 0.308 Uiso 1 1 calc . . .
C27 C 0.0658(11) 0.5260(13) 0.6039(10) 0.122(5) Uani 1 1 d D . .
H27A H 0.0152 0.5650 0.5628 0.146 Uiso 1 1 calc . . .
H27B H -0.0007 0.5436 0.6562 0.146 Uiso 1 1 calc . . .

loop_
_atom_site_aniso_label
_atom_site_aniso_U_11
_atom_site_aniso_U_22
_atom_site_aniso_U_33
_atom_site_aniso_U_23
_atom_site_aniso_U_13
_atom_site_aniso_U_12
Ni1 0.0249(4) 0.0218(3) 0.0216(3) 0.0030(3) -0.0062(3) -0.0093(3)
Ni2 0.0207(3) 0.0238(3) 0.0209(3) 0.0010(3) -0.0057(3) -0.0083(3)
Cl1 0.0252(6) 0.0251(6) 0.0308(7) -0.0024(5) -0.0026(5) -0.0097(5)
Cl3 0.0195(6) 0.0298(7) 0.0269(7) -0.0037(5) -0.0050(5) -0.0059(5)
Cl2 0.0520(10) 0.0363(8) 0.0299(8) 0.0109(6) -0.0186(7) -0.0172(7)
Cl4 0.0466(9) 0.0390(8) 0.0299(8) 0.0100(6) -0.0092(6) -0.0216(7)
Cl5 0.149(4) 0.126(3) 0.115(3) 0.050(3) 0.029(3) -0.019(3)
Cl6 0.151(4) 0.120(3) 0.171(5) 0.008(3) -0.073(3) -0.053(3)
Cl7 0.146(4) 0.134(4) 0.151(4) 0.019(3) 0.016(3) -0.059(3)
Cl8 0.165(4) 0.149(4) 0.127(4) 0.020(3) -0.070(3) -0.062(3)
Cl9 0.093(3) 0.106(3) 0.250(6) -0.036(3) 0.013(3) -0.032(2)
Cl10 0.120(2) 0.0579(14) 0.0487(13) 0.0014(10) -0.0075(14) -0.0044(14)
O1 0.029(2) 0.037(2) 0.027(2) 0.0118(17) -0.0124(17) -0.0139(18)
O2 0.037(2) 0.030(2) 0.023(2) 0.0054(16) -0.0065(17) -0.0146(18)
O3 0.051(3) 0.031(2) 0.024(2) 0.0026(17) -0.0120(19) -0.012(2)
O4 0.028(2) 0.030(2) 0.031(2) 0.0071(17) -0.0073(17) -0.0142(17)
N1 0.026(2) 0.023(2) 0.029(2) 0.0029(18) -0.0092(19) -0.0115(19)
N2 0.027(2) 0.028(2) 0.033(3) -0.001(2) -0.005(2) -0.011(2)
N3 0.034(3) 0.030(3) 0.024(2) -0.004(2) -0.003(2) -0.011(2)
N4 0.022(2) 0.034(3) 0.023(2) -0.0001(19) -0.0052(18) -0.0109(19)
C1 0.036(4) 0.070(5) 0.030(3) 0.019(3) -0.011(3) -0.026(3)
C2 0.033(3) 0.029(3) 0.033(3) 0.010(2) -0.008(3) -0.015(2)
C3 0.035(4) 0.048(4) 0.041(4) 0.016(3) -0.003(3) -0.019(3)
C4 0.026(3) 0.044(4) 0.062(5) 0.007(3) -0.005(3) -0.016(3)
C5 0.036(4) 0.043(4) 0.057(5) -0.001(3) -0.020(3) -0.011(3)
C6 0.033(3) 0.041(4) 0.035(3) -0.002(3) -0.012(3) -0.012(3)
C7 0.104(8) 0.048(5) 0.023(3) -0.001(3) -0.007(4) -0.002(5)
C8 0.052(4) 0.033(3) 0.036(4) -0.005(3) -0.003(3) -0.013(3)
C9 0.061(5) 0.048(4) 0.043(4) -0.014(3) 0.003(4) -0.022(4)
C10 0.049(4) 0.034(4) 0.065(5) -0.018(4) 0.010(4) -0.010(3)
C11 0.057(5) 0.030(4) 0.071(6) -0.002(4) -0.004(4) 0.001(3)
C12 0.050(4) 0.029(3) 0.048(4) 0.006(3) -0.004(3) -0.006(3)
C13 0.085(6) 0.024(3) 0.039(4) -0.001(3) 0.003(4) -0.007(3)
C14 0.095(7) 0.030(4) 0.033(4) -0.003(3) 0.004(4) -0.015(4)
C15 0.263(19) 0.030(5) 0.052(6) -0.013(4) 0.039(9) -0.030(7)
C16 0.30(2) 0.047(6) 0.049(6) -0.026(5) 0.046(10) -0.040(9)
C17 0.151(11) 0.056(5) 0.028(4) -0.012(4) 0.015(5) -0.037(6)
C18 0.055(4) 0.039(4) 0.029(3) -0.007(3) 0.001(3) -0.018(3)
C19 0.035(3) 0.030(3) 0.042(4) 0.010(3) -0.014(3) -0.013(3)
C20 0.029(3) 0.037(3) 0.024(3) 0.004(2) -0.008(2) -0.012(2)
C21 0.028(3) 0.051(4) 0.046(4) 0.010(3) -0.017(3) -0.007(3)
C22 0.026(3) 0.066(5) 0.041(4) 0.003(3) -0.011(3) -0.012(3)
C23 0.029(3) 0.058(4) 0.037(4) -0.002(3) -0.008(3) -0.023(3)
C24 0.027(3) 0.045(4) 0.028(3) 0.004(3) -0.008(2) -0.019(3)
C25 0.074(9) 0.124(13) 0.32(3) -0.117(16) -0.056(13) 0.013(9)
C26 0.45(4) 0.22(2) 0.33(3) 0.22(2) -0.37(3) -0.27(2)
C27 0.127(13) 0.109(11) 0.117(12) -0.027(9) 0.003(10) -0.031(10)

loop_
_atom_type_symbol
_atom_type_description
_atom_type_scat_dispersion_real
_atom_type_scat_dispersion_imag
_atom_type_scat_source
C C 0.0033 0.0016 'International Tables Vol C Tables 4.2.6.8 and 6.1.1.4'
H H 0.0000 0.0000 'International Tables Vol C Tables 4.2.6.8 and 6.1.1.4'
Cl Cl 0.1484 0.1585 'International Tables Vol C Tables 4.2.6.8 and 6.1.1.4'
N N 0.0061 0.0033 'International Tables Vol C Tables 4.2.6.8 and 6.1.1.4'
Ni Ni 0.3393 1.1124 'International Tables Vol C Tables 4.2.6.8 and 6.1.1.4'
O O 0.0106 0.0060 'International Tables Vol C Tables 4.2.6.8 and 6.1.1.4'

loop_
_geom_angle_atom_site_label_1
_geom_angle_atom_site_label_2
_geom_angle_atom_site_label_3
_geom_angle
_geom_angle_site_symmetry_1
_geom_angle_site_symmetry_3
_geom_angle_publ_flag
O3 Ni1 N1 93.78(19) . . ?
O3 Ni1 O1 167.61(17) . . ?
N1 Ni1 O1 77.82(18) . . ?
O3 Ni1 N2 77.87(19) . . ?
N1 Ni1 N2 98.03(19) . . ?
O1 Ni1 N2 94.14(19) . . ?
O3 Ni1 Cl1 95.95(14) . . ?
N1 Ni1 Cl1 168.85(14) . . ?
O1 Ni1 Cl1 93.38(12) . . ?
N2 Ni1 Cl1 89.34(14) . . ?
O3 Ni1 Cl1 93.40(13) . 2_565 ?
N1 Ni1 Cl1 88.53(14) . 2_565 ?
O1 Ni1 Cl1 95.44(13) . 2_565 ?
N2 Ni1 Cl1 169.35(15) . 2_565 ?
Cl1 Ni1 Cl1 85.48(5) . 2_565 ?
N3 Ni2 O2 77.80(19) . . ?
N3 Ni2 N4 91.7(2) . . ?
O2 Ni2 N4 93.14(18) . . ?
N3 Ni2 O4 95.15(19) . . ?
O2 Ni2 O4 168.21(17) . . ?
N4 Ni2 O4 77.49(18) . . ?
N3 Ni2 Cl3 170.99(16) . 2_676 ?
O2 Ni2 Cl3 94.30(12) . 2_676 ?
N4 Ni2 Cl3 93.05(14) . 2_676 ?
O4 Ni2 Cl3 93.34(13) . 2_676 ?
N3 Ni2 Cl3 90.44(15) . . ?
O2 Ni2 Cl3 96.35(13) . . ?
N4 Ni2 Cl3 170.51(14) . . ?
O4 Ni2 Cl3 93.11(12) . . ?
Cl3 Ni2 Cl3 86.10(5) 2_676 . ?
Ni1 Cl1 Ni1 94.52(5) . 2_565 ?
Ni2 Cl3 Ni2 93.90(5) 2_676 . ?
C1 O1 Ni1 114.5(4) . . ?
C1 O1 HO1 109.5 . . ?
Ni1 O1 HO1 130.1 . . ?
C13 O2 Ni2 113.9(4) . . ?
C13 O2 HO2 109.5 . . ?
Ni2 O2 HO2 127.6 . . ?
C7 O3 Ni1 113.7(4) . . ?
C7 O3 HO3 109.5 . . ?
Ni1 O3 HO3 129.1 . . ?
C19 O4 Ni2 111.6(3) . . ?
C19 O4 HO4 109.5 . . ?
Ni2 O4 HO4 124.5 . . ?
C2 N1 C6 118.5(5) . . ?
C2 N1 Ni1 115.8(4) . . ?
C6 N1 Ni1 125.2(4) . . ?
C8 N2 C12 118.2(6) . . ?
C8 N2 Ni1 116.2(4) . . ?
C12 N2 Ni1 125.2(5) . . ?
C18 N3 C14 119.6(6) . . ?
C18 N3 Ni2 124.7(4) . . ?
C14 N3 Ni2 115.7(4) . . ?
C24 N4 C20 118.8(5) . . ?
C24 N4 Ni2 126.0(4) . . ?
C20 N4 Ni2 115.2(4) . . ?
O1 C1 C2 109.2(5) . . ?
O1 C1 H1A 109.8 . . ?
C2 C1 H1A 109.8 . . ?
O1 C1 H1B 109.8 . . ?
C2 C1 H1B 109.8 . . ?
H1A C1 H1B 108.3 . . ?
N1 C2 C3 121.9(6) . . ?
N1 C2 C1 116.7(5) . . ?
C3 C2 C1 121.4(6) . . ?
C4 C3 C2 119.3(6) . . ?
C4 C3 H3 120.3 . . ?
C2 C3 H3 120.3 . . ?
C5 C4 C3 119.1(6) . . ?
C5 C4 H4 120.4 . . ?
C3 C4 H4 120.4 . . ?
C4 C5 C6 118.8(7) . . ?
C4 C5 H5 120.6 . . ?
C6 C5 H5 120.6 . . ?
N1 C6 C5 122.3(6) . . ?
N1 C6 H6 118.9 . . ?
C5 C6 H6 118.9 . . ?
O3 C7 C8 109.7(6) . . ?
O3 C7 H7A 109.7 . . ?
C8 C7 H7A 109.7 . . ?
O3 C7 H7B 109.7 . . ?
C8 C7 H7B 109.7 . . ?
H7A C7 H7B 108.2 . . ?
N2 C8 C9 122.4(7) . . ?
N2 C8 C7 115.9(6) . . ?
C9 C8 C7 121.6(7) . . ?
C10 C9 C8 118.9(8) . . ?
C10 C9 H9 120.5 . . ?
C8 C9 H9 120.5 . . ?
C11 C10 C9 118.8(7) . . ?
C11 C10 H10 120.6 . . ?
C9 C10 H10 120.6 . . ?
C10 C11 C12 120.0(8) . . ?
C10 C11 H11 120.0 . . ?
C12 C11 H11 120.0 . . ?
N2 C12 C11 121.7(7) . . ?
N2 C12 H12 119.2 . . ?
C11 C12 H12 119.2 . . ?
O2 C13 C14 108.3(6) . . ?
O2 C13 H13A 110.0 . . ?
C14 C13 H13A 110.0 . . ?
O2 C13 H13B 110.0 . . ?
C14 C13 H13B 110.0 . . ?
H13A C13 H13B 108.4 . . ?
N3 C14 C15 120.7(8) . . ?
N3 C14 C13 116.6(6) . . ?
C15 C14 C13 122.7(8) . . ?
C16 C15 C14 118.3(9) . . ?
C16 C15 H15 120.9 . . ?
C14 C15 H15 120.9 . . ?
C17 C16 C15 121.2(9) . . ?
C17 C16 H16 119.4 . . ?
C15 C16 H16 119.4 . . ?
C16 C17 C18 116.8(8) . . ?
C16 C17 H17 121.6 . . ?
C18 C17 H17 121.6 . . ?
N3 C18 C17 123.3(7) . . ?
N3 C18 H18 118.3 . . ?
C17 C18 H18 118.3 . . ?
O4 C19 C20 107.5(5) . . ?
O4 C19 H19A 110.2 . . ?
C20 C19 H19A 110.2 . . ?
O4 C19 H19B 110.2 . . ?
C20 C19 H19B 110.2 . . ?
H19A C19 H19B 108.5 . . ?
N4 C20 C21 122.1(6) . . ?
N4 C20 C19 115.7(5) . . ?
C21 C20 C19 122.2(6) . . ?
C22 C21 C20 118.6(7) . . ?
C22 C21 H21 120.7 . . ?
C20 C21 H21 120.7 . . ?
C23 C22 C21 118.8(6) . . ?
C23 C22 H22 120.6 . . ?
C21 C22 H22 120.6 . . ?
C24 C23 C22 119.6(6) . . ?
C24 C23 H23 120.2 . . ?
C22 C23 H23 120.2 . . ?
N4 C24 C23 122.1(6) . . ?
N4 C24 H24 119.0 . . ?
C23 C24 H24 119.0 . . ?
Cl6 C25 Cl5 120.0(10) . . ?
Cl6 C25 H25A 107.3 . . ?
Cl5 C25 H25A 107.3 . . ?
Cl6 C25 H25B 107.3 . . ?
Cl5 C25 H25B 107.3 . . ?
H25A C25 H25B 106.9 . . ?
Cl7 C26 Cl8 135.0(16) . . ?
Cl7 C26 H26A 103.4 . . ?
Cl8 C26 H26A 103.4 . . ?
Cl7 C26 H26B 103.4 . . ?
Cl8 C26 H26B 103.4 . . ?
H26A C26 H26B 105.2 . . ?
Cl9 C27 Cl10 118.0(8) . . ?
Cl9 C27 H27A 107.8 . . ?
Cl10 C27 H27A 107.8 . . ?
Cl9 C27 H27B 107.8 . . ?
Cl10 C27 H27B 107.8 . . ?
H27A C27 H27B 107.1 . . ?

loop_
_geom_bond_atom_site_label_1
_geom_bond_atom_site_label_2
_geom_bond_distance
_geom_bond_site_symmetry_2
_geom_bond_publ_flag
Ni1 O3 2.059(4) . ?
Ni1 N1 2.062(5) . ?
Ni1 O1 2.063(4) . ?
Ni1 N2 2.064(5) . ?
Ni1 Cl1 2.4086(15) . ?
Ni1 Cl1 2.4195(15) 2_565 ?
Ni2 N3 2.052(5) . ?
Ni2 O2 2.067(4) . ?
Ni2 N4 2.069(5) . ?
Ni2 O4 2.072(4) . ?
Ni2 Cl3 2.4106(15) 2_676 ?
Ni2 Cl3 2.4147(15) . ?
Cl1 Ni1 2.4195(15) 2_565 ?
Cl3 Ni2 2.4106(15) 2_676 ?
Cl5 C25 1.700(19) . ?
Cl6 C25 1.608(17) . ?
Cl7 C26 1.30(2) . ?
Cl8 C26 1.732(15) . ?
Cl9 C27 1.7203(10) . ?
Cl10 C27 1.797(14) . ?
O1 C1 1.432(8) . ?
O1 HO1 0.8400 . ?
O2 C13 1.417(8) . ?
O2 HO2 0.8400 . ?
O3 C7 1.433(9) . ?
O3 HO3 0.8400 . ?
O4 C19 1.430(8) . ?
O4 HO4 0.8400 . ?
N1 C2 1.330(8) . ?
N1 C6 1.347(8) . ?
N2 C8 1.333(9) . ?
N2 C12 1.345(9) . ?
N3 C18 1.332(8) . ?
N3 C14 1.335(9) . ?
N4 C24 1.339(7) . ?
N4 C20 1.340(8) . ?
C1 C2 1.507(9) . ?
C1 H1A 0.9900 . ?
C1 H1B 0.9900 . ?
C2 C3 1.385(9) . ?
C3 C4 1.373(10) . ?
C3 H3 0.9500 . ?
C4 C5 1.370(11) . ?
C4 H4 0.9500 . ?
C5 C6 1.380(10) . ?
C5 H5 0.9500 . ?
C6 H6 0.9500 . ?
C7 C8 1.497(11) . ?
C7 H7A 0.9900 . ?
C7 H7B 0.9900 . ?
C8 C9 1.391(10) . ?
C9 C10 1.370(12) . ?
C9 H9 0.9500 . ?
C10 C11 1.363(13) . ?
C10 H10 0.9500 . ?
C11 C12 1.380(11) . ?
C11 H11 0.9500 . ?
C12 H12 0.9500 . ?
C13 C14 1.498(11) . ?
C13 H13A 0.9900 . ?
C13 H13B 0.9900 . ?
C14 C15 1.387(11) . ?
C15 C16 1.378(16) . ?
C15 H15 0.9500 . ?
C16 C17 1.365(15) . ?
C16 H16 0.9500 . ?
C17 C18 1.372(10) . ?
C17 H17 0.9500 . ?
C18 H18 0.9500 . ?
C19 C20 1.514(8) . ?
C19 H19A 0.9900 . ?
C19 H19B 0.9900 . ?
C20 C21 1.388(9) . ?
C21 C22 1.383(10) . ?
C21 H21 0.9500 . ?
C22 C23 1.379(11) . ?
C22 H22 0.9500 . ?
C23 C24 1.372(9) . ?
C23 H23 0.9500 . ?
C24 H24 0.9500 . ?
C25 H25A 0.9900 . ?
C25 H25B 0.9900 . ?
C26 H26A 0.9900 . ?
C26 H26B 0.9900 . ?
C27 H27A 0.9900 . ?
C27 H27B 0.9900 . ?

loop_
_geom_torsion_atom_site_label_1
_geom_torsion_atom_site_label_2
_geom_torsion_atom_site_label_3
_geom_torsion_atom_site_label_4
_geom_torsion
_geom_torsion_site_symmetry_1
_geom_torsion_site_symmetry_2
_geom_torsion_site_symmetry_3
_geom_torsion_site_symmetry_4
_geom_torsion_publ_flag
O3 Ni1 Cl1 Ni1 -92.96(13) . . . 2_565 ?
N1 Ni1 Cl1 Ni1 57.7(7) . . . 2_565 ?
O1 Ni1 Cl1 Ni1 95.20(13) . . . 2_565 ?
N2 Ni1 Cl1 Ni1 -170.69(16) . . . 2_565 ?
Cl1 Ni1 Cl1 Ni1 0.0 2_565 . . 2_565 ?
N3 Ni2 Cl3 Ni2 -171.68(15) . . . 2_676 ?
O2 Ni2 Cl3 Ni2 -93.90(12) . . . 2_676 ?
N4 Ni2 Cl3 Ni2 85.2(9) . . . 2_676 ?
O4 Ni2 Cl3 Ni2 93.14(13) . . . 2_676 ?
Cl3 Ni2 Cl3 Ni2 0.0 2_676 . . 2_676 ?
O3 Ni1 O1 C1 70.5(10) . . . . ?
N1 Ni1 O1 C1 22.5(5) . . . . ?
N2 Ni1 O1 C1 119.8(5) . . . . ?
Cl1 Ni1 O1 C1 -150.6(4) . . . . ?
Cl1 Ni1 O1 C1 -64.8(4) 2_565 . . . ?
N3 Ni2 O2 C13 23.8(5) . . . . ?
N4 Ni2 O2 C13 114.9(5) . . . . ?
O4 Ni2 O2 C13 78.0(10) . . . . ?
Cl3 Ni2 O2 C13 -151.8(5) 2_676 . . . ?
Cl3 Ni2 O2 C13 -65.2(5) . . . . ?
N1 Ni1 O3 C7 120.5(6) . . . . ?
O1 Ni1 O3 C7 73.8(10) . . . . ?
N2 Ni1 O3 C7 23.1(5) . . . . ?
Cl1 Ni1 O3 C7 -64.9(5) . . . . ?
Cl1 Ni1 O3 C7 -150.7(5) 2_565 . . . ?
N3 Ni2 O4 C19 121.1(4) . . . . ?
O2 Ni2 O4 C19 68.4(10) . . . . ?
N4 Ni2 O4 C19 30.4(4) . . . . ?
Cl3 Ni2 O4 C19 -61.9(4) 2_676 . . . ?
Cl3 Ni2 O4 C19 -148.2(4) . . . . ?
O3 Ni1 N1 C2 172.7(4) . . . . ?
O1 Ni1 N1 C2 -16.5(4) . . . . ?
N2 Ni1 N1 C2 -109.0(4) . . . . ?
Cl1 Ni1 N1 C2 21.9(10) . . . . ?
Cl1 Ni1 N1 C2 79.4(4) 2_565 . . . ?
O3 Ni1 N1 C6 0.8(5) . . . . ?
O1 Ni1 N1 C6 171.6(5) . . . . ?
N2 Ni1 N1 C6 79.1(5) . . . . ?
Cl1 Ni1 N1 C6 -150.0(6) . . . . ?
Cl1 Ni1 N1 C6 -92.5(5) 2_565 . . . ?
O3 Ni1 N2 C8 -14.2(5) . . . . ?
N1 Ni1 N2 C8 -106.3(5) . . . . ?
O1 Ni1 N2 C8 175.4(5) . . . . ?
Cl1 Ni1 N2 C8 82.1(5) . . . . ?
Cl1 Ni1 N2 C8 21.3(11) 2_565 . . . ?
O3 Ni1 N2 C12 173.6(6) . . . . ?
N1 Ni1 N2 C12 81.4(6) . . . . ?
O1 Ni1 N2 C12 3.1(6) . . . . ?
Cl1 Ni1 N2 C12 -90.2(6) . . . . ?
Cl1 Ni1 N2 C12 -151.0(7) 2_565 . . . ?
O2 Ni2 N3 C18 168.7(6) . . . . ?
N4 Ni2 N3 C18 75.9(6) . . . . ?
O4 Ni2 N3 C18 -1.7(6) . . . . ?
Cl3 Ni2 N3 C18 -162.1(7) 2_676 . . . ?
Cl3 Ni2 N3 C18 -94.9(6) . . . . ?
O2 Ni2 N3 C14 -11.8(6) . . . . ?
N4 Ni2 N3 C14 -104.6(6) . . . . ?
O4 Ni2 N3 C14 177.8(6) . . . . ?
Cl3 Ni2 N3 C14 17.3(14) 2_676 . . . ?
Cl3 Ni2 N3 C14 84.6(6) . . . . ?
N3 Ni2 N4 C24 67.9(5) . . . . ?
O2 Ni2 N4 C24 -10.0(5) . . . . ?
O4 Ni2 N4 C24 162.8(5) . . . . ?
Cl3 Ni2 N4 C24 -104.5(5) 2_676 . . . ?
Cl3 Ni2 N4 C24 170.9(6) . . . . ?
N3 Ni2 N4 C20 -110.9(4) . . . . ?
O2 Ni2 N4 C20 171.2(4) . . . . ?
O4 Ni2 N4 C20 -16.0(4) . . . . ?
Cl3 Ni2 N4 C20 76.8(4) 2_676 . . . ?
Cl3 Ni2 N4 C20 -7.8(12) . . . . ?
Ni1 O1 C1 C2 -24.1(7) . . . . ?
C6 N1 C2 C3 1.7(9) . . . . ?
Ni1 N1 C2 C3 -170.8(5) . . . . ?
C6 N1 C2 C1 -179.5(6) . . . . ?
Ni1 N1 C2 C1 8.0(7) . . . . ?
O1 C1 C2 N1 10.5(8) . . . . ?
O1 C1 C2 C3 -170.7(6) . . . . ?
N1 C2 C3 C4 -0.1(11) . . . . ?
C1 C2 C3 C4 -178.8(7) . . . . ?
C2 C3 C4 C5 -1.6(11) . . . . ?
C3 C4 C5 C6 1.6(11) . . . . ?
C2 N1 C6 C5 -1.6(10) . . . . ?
Ni1 N1 C6 C5 170.1(5) . . . . ?
C4 C5 C6 N1 0.0(11) . . . . ?
Ni1 O3 C7 C8 -27.6(9) . . . . ?
C12 N2 C8 C9 -1.6(11) . . . . ?
Ni1 N2 C8 C9 -174.4(6) . . . . ?
C12 N2 C8 C7 175.8(7) . . . . ?
Ni1 N2 C8 C7 2.9(9) . . . . ?
O3 C7 C8 N2 16.0(11) . . . . ?
O3 C7 C8 C9 -166.6(7) . . . . ?
N2 C8 C9 C10 1.3(12) . . . . ?
C7 C8 C9 C10 -175.9(8) . . . . ?
C8 C9 C10 C11 0.5(13) . . . . ?
C9 C10 C11 C12 -1.9(14) . . . . ?
C8 N2 C12 C11 0.1(11) . . . . ?
Ni1 N2 C12 C11 172.2(6) . . . . ?
C10 C11 C12 N2 1.7(13) . . . . ?
Ni2 O2 C13 C14 -30.2(8) . . . . ?
C18 N3 C14 C15 -1.6(16) . . . . ?
Ni2 N3 C14 C15 178.9(11) . . . . ?
C18 N3 C14 C13 177.9(8) . . . . ?
Ni2 N3 C14 C13 -1.6(11) . . . . ?
O2 C13 C14 N3 20.8(12) . . . . ?
O2 C13 C14 C15 -159.8(12) . . . . ?
N3 C14 C15 C16 0(2) . . . . ?
C13 C14 C15 C16 -179.3(15) . . . . ?
C14 C15 C16 C17 2(3) . . . . ?
C15 C16 C17 C18 -3(3) . . . . ?
C14 N3 C18 C17 0.8(13) . . . . ?
Ni2 N3 C18 C17 -179.7(8) . . . . ?
C16 C17 C18 N3 1.3(19) . . . . ?
Ni2 O4 C19 C20 -38.0(6) . . . . ?
C24 N4 C20 C21 1.1(9) . . . . ?
Ni2 N4 C20 C21 179.9(5) . . . . ?
C24 N4 C20 C19 -179.6(5) . . . . ?
Ni2 N4 C20 C19 -0.7(7) . . . . ?
O4 C19 C20 N4 25.4(7) . . . . ?
O4 C19 C20 C21 -155.2(6) . . . . ?
N4 C20 C21 C22 -0.2(11) . . . . ?
C19 C20 C21 C22 -179.5(6) . . . . ?
C20 C21 C22 C23 -1.3(11) . . . . ?
C21 C22 C23 C24 1.8(11) . . . . ?
C20 N4 C24 C23 -0.5(9) . . . . ?
Ni2 N4 C24 C23 -179.2(5) . . . . ?
C22 C23 C24 N4 -0.9(10) . . . . ?
